data_4116176
loop_
_publ_author_name
'Myrtil L. Kahn'
'Jean-Pascal Sutter'
'Stephane Golhen'
'Philippe Guionneau'
'Lahcene Ouahab'
'Olivier Kahn'
'Daniel Chasseau'

_publ_section_title
;
 Systematic Investigations of the Nature of the Coupling between a Ln(III)
 Ion (Ln = Ce(III) to Dy(III)) and Its Aminoxyl Radical Ligands.
 Structural and Magnetic Characteristics of a Series of {Ln(organic
 radical)2} Compounds and the Related {Ln(Nitrone)2} Derivatives [J. Am.
 Chem. Soc.2000,122, 3413-3421].
;
_journal_name_full 'Journal of the American Chemical Society'
_journal_page_first 9566
_journal_page_last 9566
_journal_volume 122
_journal_year 2000
_chemical_formula_sum 'C18 H32 N11 O11 Pr'
_chemical_formula_weight 719.46
_chemical_name_systematic
; 
 ? 
;
_space_group_IT_number 2
_symmetry_cell_setting triclinic
_symmetry_space_group_name_Hall '-P 1'
_symmetry_space_group_name_H-M 'P -1'
_atom_sites_solution_hydrogens geom
_atom_sites_solution_primary direct
_atom_sites_solution_secondary difmap
_audit_creation_method SHELXL-97
_cell_angle_alpha 82.490(10)
_cell_angle_beta 69.358(10)
_cell_angle_gamma 83.350(10)
_cell_formula_units_Z 2
_cell_length_a 10.199(2)
_cell_length_b 10.631(2)
_cell_length_c 14.062(2)
_cell_measurement_temperature 293(2)
_cell_volume 1410.6(4)
_computing_structure_refinement 'SHELXL-97 (Sheldrick, 1997)'
_computing_structure_solution 'SHELXS-97 (Sheldrick, 1990)'
_diffrn_ambient_temperature 293(2)
_diffrn_measured_fraction_theta_full 0.952
_diffrn_measured_fraction_theta_max 0.952
_diffrn_radiation_monochromator graphite
_diffrn_radiation_source 'fine-focus sealed tube'
_diffrn_radiation_type MoK\a
_diffrn_radiation_wavelength 0.71073
_diffrn_reflns_av_R_equivalents 0.0414
_diffrn_reflns_av_sigmaI/netI 0.1005
_diffrn_reflns_limit_h_max 0
_diffrn_reflns_limit_h_min -12
_diffrn_reflns_limit_k_max 12
_diffrn_reflns_limit_k_min -12
_diffrn_reflns_limit_l_max 15
_diffrn_reflns_limit_l_min -16
_diffrn_reflns_number 5005
_diffrn_reflns_theta_full 24.97
_diffrn_reflns_theta_max 24.97
_diffrn_reflns_theta_min 2.60
_exptl_absorpt_coefficient_mu 1.801
_exptl_absorpt_correction_T_max 0.8405
_exptl_absorpt_correction_T_min 0.8405
_exptl_crystal_density_diffrn 1.694
_exptl_crystal_F_000 728
_exptl_crystal_size_max 0.10
_exptl_crystal_size_mid 0.10
_exptl_crystal_size_min 0.10
_refine_diff_density_max 0.861
_refine_diff_density_min -1.121
_refine_diff_density_rms 0.137
_refine_ls_extinction_method none
_refine_ls_goodness_of_fit_ref 1.041
_refine_ls_hydrogen_treatment mixed
_refine_ls_matrix_type full
_refine_ls_number_parameters 380
_refine_ls_number_reflns 4728
_refine_ls_number_restraints 0
_refine_ls_restrained_S_all 1.041
_refine_ls_R_factor_all 0.1004
_refine_ls_R_factor_gt 0.0343
_refine_ls_shift/su_max 0.003
_refine_ls_shift/su_mean 0.000
_refine_ls_structure_factor_coef Fsqd
_refine_ls_weighting_details 'calc w=1/[\s^2^(Fo^2^)+(0.0347P)^2^+0.1780P] where P=(Fo^2^+2Fc^2^)/3'
_refine_ls_weighting_scheme calc
_refine_ls_wR_factor_gt 0.0699
_refine_ls_wR_factor_ref 0.0799
_reflns_number_gt 3507
_reflns_number_total 4728
_reflns_threshold_expression >2sigma(I)
_cod_data_source_file ja004655b_s1.cif
_cod_data_source_block myp-1
_cod_database_code 4116176

loop_
_symmetry_equiv_pos_as_xyz
'x, y, z'
'-x, -y, -z'

loop_
_atom_site_label
_atom_site_type_symbol
_atom_site_fract_x
_atom_site_fract_y
_atom_site_fract_z
_atom_site_U_iso_or_equiv
_atom_site_adp_type
_atom_site_occupancy
_atom_site_symmetry_multiplicity
_atom_site_calc_flag
_atom_site_refinement_flags
Pr1 Pr 0.19199(3) 0.18762(3) 0.24570(2) 0.02667(10) Uani 1 1 d .
O1 O 0.3452(4) 0.2215(3) 0.0702(3) 0.0446(10) Uani 1 1 d .
O55 O 0.4182(4) 0.0379(4) 0.2183(3) 0.0454(10) Uani 1 1 d .
O57 O 0.1107(4) 0.4175(3) 0.1883(3) 0.0454(10) Uani 1 1 d .
O58 O 0.0262(5) 0.2657(4) 0.1464(3) 0.0568(12) Uani 1 1 d .
O62 O 0.3767(4) 0.3362(3) 0.2391(3) 0.0415(9) Uani 1 1 d .
O63 O 0.1897(4) 0.3420(3) 0.3724(3) 0.0414(10) Uani 1 1 d .
O66 O 0.5345(4) -0.0183(4) 0.3221(4) 0.0614(12) Uani 1 1 d .
O67 O -0.0523(5) 0.4605(4) 0.1202(4) 0.0738(14) Uani 1 1 d .
O72 O -0.0420(4) 0.2395(3) 0.3666(3) 0.0475(10) Uani 1 1 d .
O73 O 0.3578(4) 0.4603(4) 0.3543(4) 0.0601(13) Uani 1 1 d .
O89 O 0.3318(4) 0.0903(3) 0.3717(3) 0.0442(10) Uani 1 1 d .
N2 N 0.1865(5) -0.0783(4) -0.0058(3) 0.0400(11) Uani 1 1 d .
N5 N 0.3617(5) 0.2079(4) -0.0227(3) 0.0344(10) Uani 1 1 d .
N14 N 0.1698(5) 0.0230(4) 0.1252(3) 0.0346(11) Uani 1 1 d .
N15 N 0.0833(5) -0.0757(4) 0.1592(3) 0.0413(12) Uani 1 1 d .
N59 N 0.4296(5) 0.0350(4) 0.3050(4) 0.0390(11) Uani 1 1 d .
N60 N 0.0273(5) 0.3850(5) 0.1502(4) 0.0431(12) Uani 1 1 d .
N70 N -0.0881(4) -0.1462(4) 0.3953(3) 0.0294(10) Uani 1 1 d .
N71 N 0.1365(5) -0.1250(4) 0.3587(3) 0.0379(11) Uani 1 1 d .
N75 N -0.1652(4) 0.1969(4) 0.3905(3) 0.0305(10) Uani 1 1 d .
N76 N 0.0679(4) -0.0058(4) 0.3615(3) 0.0319(10) Uani 1 1 d .
N78 N 0.3095(5) 0.3820(4) 0.3231(4) 0.0357(11) Uani 1 1 d .
C4 C 0.2294(6) 0.0224(4) 0.0245(4) 0.0328(12) Uani 1 1 d .
C6 C 0.3159(6) 0.1127(5) -0.0476(4) 0.0367(13) Uani 1 1 d .
H6 H 0.3409 0.1026 -0.1167 0.044 Uiso 1 1 calc R
C20 C 0.0969(6) -0.1360(5) 0.0807(4) 0.0395(14) Uani 1 1 d .
C41 C 0.3682(7) 0.4364(5) -0.0652(5) 0.0602(19) Uani 1 1 d .
H41A H 0.4184 0.5048 -0.1095 0.090 Uiso 1 1 calc R
H41B H 0.3653 0.4416 0.0032 0.090 Uiso 1 1 calc R
H41C H 0.2742 0.4427 -0.0664 0.090 Uiso 1 1 calc R
C42 C 0.4416(6) 0.3114(5) -0.1008(4) 0.0385(13) Uani 1 1 d .
C44 C 0.2327(7) -0.1195(6) -0.1092(5) 0.063(2) Uani 1 1 d .
H44A H 0.3318 -0.1433 -0.1314 0.094 Uiso 1 1 calc R
H44B H 0.2134 -0.0510 -0.1553 0.094 Uiso 1 1 calc R
H44C H 0.1830 -0.1912 -0.1085 0.094 Uiso 1 1 calc R
C46 C 0.5885(7) 0.2965(7) -0.0978(6) 0.080(2) Uani 1 1 d .
H46A H 0.6344 0.2178 -0.1239 0.120 Uiso 1 1 calc R
H46B H 0.5850 0.2961 -0.0286 0.120 Uiso 1 1 calc R
H46C H 0.6399 0.3661 -0.1390 0.120 Uiso 1 1 calc R
C47 C 0.4403(10) 0.2994(7) -0.2060(5) 0.090(3) Uani 1 1 d .
H47A H 0.3450 0.2994 -0.2036 0.135 Uiso 1 1 calc R
H47B H 0.4912 0.2212 -0.2297 0.135 Uiso 1 1 calc R
H47C H 0.4837 0.3698 -0.2519 0.135 Uiso 1 1 calc R
C77 C 0.0414(5) -0.2080(5) 0.3786(4) 0.0334(13) Uani 1 1 d .
C79 C -0.0682(5) -0.0199(5) 0.3849(4) 0.0309(12) Uani 1 1 d .
C80 C -0.2187(6) -0.2041(5) 0.4113(5) 0.0426(14) Uani 1 1 d .
H80A H -0.2466 -0.1817 0.3525 0.064 Uiso 1 1 calc R
H80B H -0.2911 -0.1736 0.4703 0.064 Uiso 1 1 calc R
H80C H -0.2040 -0.2949 0.4217 0.064 Uiso 1 1 calc R
C81 C -0.2898(5) 0.2965(5) 0.4080(4) 0.0348(13) Uani 1 1 d .
C82 C 0.0283(7) -0.2536(6) 0.0845(5) 0.0594(18) Uani 1 1 d .
H82A H 0.0973 -0.3248 0.0732 0.089 Uiso 1 1 calc R
H82B H -0.0138 -0.2437 0.0324 0.089 Uiso 1 1 calc R
H82C H -0.0430 -0.2683 0.1502 0.089 Uiso 1 1 calc R
C83 C -0.1824(5) 0.0770(4) 0.4006(4) 0.0313(12) Uani 1 1 d .
H83 H -0.2731 0.0520 0.4190 0.038 Uiso 1 1 calc R
C85 C 0.0697(6) -0.3477(5) 0.3782(5) 0.0495(16) Uani 1 1 d .
H85A H 0.1661 -0.3705 0.3717 0.074 Uiso 1 1 calc R
H85B H 0.0517 -0.3747 0.3218 0.074 Uiso 1 1 calc R
H85C H 0.0097 -0.3885 0.4409 0.074 Uiso 1 1 calc R
C90 C -0.3379(7) 0.2982(6) 0.3185(6) 0.070(2) Uani 1 1 d .
H90A H -0.3730 0.2178 0.3199 0.105 Uiso 1 1 calc R
H90B H -0.2604 0.3133 0.2563 0.105 Uiso 1 1 calc R
H90C H -0.4112 0.3648 0.3222 0.105 Uiso 1 1 calc R
C91 C -0.3994(7) 0.2619(7) 0.5090(6) 0.094(3) Uani 1 1 d .
H91A H -0.4748 0.3275 0.5228 0.141 Uiso 1 1 calc R
H91B H -0.3586 0.2531 0.5617 0.141 Uiso 1 1 calc R
H91C H -0.4350 0.1828 0.5073 0.141 Uiso 1 1 calc R
C93 C -0.2381(7) 0.4265(5) 0.4056(6) 0.0609(19) Uani 1 1 d .
H93A H -0.1711 0.4486 0.3393 0.091 Uiso 1 1 calc R
H93B H -0.1943 0.4233 0.4562 0.091 Uiso 1 1 calc R
H93C H -0.3163 0.4894 0.4197 0.091 Uiso 1 1 calc R

loop_
_atom_site_aniso_label
_atom_site_aniso_U_11
_atom_site_aniso_U_22
_atom_site_aniso_U_33
_atom_site_aniso_U_23
_atom_site_aniso_U_13
_atom_site_aniso_U_12
Pr1 0.02417(16) 0.02791(15) 0.02681(16) -0.00511(10) -0.00550(11) -0.00522(10)
O1 0.057(3) 0.054(2) 0.022(2) -0.0037(17) -0.0061(19) -0.025(2)
O55 0.042(2) 0.052(2) 0.038(2) -0.0109(19) -0.010(2) 0.0096(19)
O57 0.053(3) 0.040(2) 0.048(3) -0.0029(18) -0.022(2) -0.0091(19)
O58 0.073(3) 0.044(3) 0.073(3) -0.014(2) -0.048(3) 0.000(2)
O62 0.037(2) 0.048(2) 0.039(2) -0.0112(19) -0.0081(19) -0.0121(18)
O63 0.032(2) 0.047(2) 0.044(2) -0.0150(18) -0.0087(19) -0.0035(18)
O66 0.045(3) 0.059(3) 0.081(3) 0.006(2) -0.030(3) 0.006(2)
O67 0.076(4) 0.059(3) 0.096(4) 0.012(3) -0.052(3) 0.007(3)
O72 0.027(2) 0.034(2) 0.070(3) -0.0040(19) -0.001(2) -0.0047(17)
O73 0.047(3) 0.051(3) 0.098(4) -0.041(2) -0.033(3) -0.001(2)
O89 0.043(2) 0.047(2) 0.039(2) -0.0112(19) -0.009(2) 0.0026(19)
N2 0.050(3) 0.036(3) 0.035(3) -0.007(2) -0.011(2) -0.014(2)
N5 0.038(3) 0.037(2) 0.024(2) -0.0036(19) -0.005(2) -0.007(2)
N14 0.042(3) 0.029(2) 0.030(3) -0.0039(19) -0.007(2) -0.008(2)
N15 0.049(3) 0.038(3) 0.035(3) -0.006(2) -0.007(2) -0.018(2)
N59 0.034(3) 0.036(3) 0.045(3) 0.003(2) -0.012(3) -0.007(2)
N60 0.046(3) 0.043(3) 0.040(3) 0.000(2) -0.016(3) -0.004(3)
N70 0.025(2) 0.028(2) 0.033(2) -0.0004(18) -0.0061(19) -0.0049(18)
N71 0.030(3) 0.034(2) 0.046(3) 0.001(2) -0.012(2) 0.000(2)
N75 0.021(2) 0.029(2) 0.036(3) -0.0030(19) -0.0029(19) -0.0012(18)
N76 0.030(3) 0.027(2) 0.035(3) 0.0008(19) -0.009(2) 0.0005(19)
N78 0.034(3) 0.031(2) 0.050(3) -0.009(2) -0.023(3) 0.002(2)
C4 0.041(3) 0.026(3) 0.031(3) -0.005(2) -0.010(3) -0.008(2)
C6 0.049(4) 0.033(3) 0.023(3) -0.009(2) -0.003(3) -0.009(3)
C20 0.044(4) 0.040(3) 0.035(3) -0.003(3) -0.011(3) -0.012(3)
C41 0.063(5) 0.040(4) 0.058(4) 0.007(3) -0.002(4) -0.006(3)
C42 0.041(3) 0.036(3) 0.036(3) -0.002(2) -0.008(3) -0.011(3)
C44 0.075(5) 0.069(4) 0.043(4) -0.022(3) -0.006(4) -0.029(4)
C46 0.037(4) 0.074(5) 0.111(7) 0.020(4) -0.010(4) -0.014(4)
C47 0.158(8) 0.080(5) 0.029(4) 0.009(3) -0.016(5) -0.062(5)
C77 0.032(3) 0.029(3) 0.035(3) -0.002(2) -0.009(3) 0.008(2)
C79 0.027(3) 0.031(3) 0.029(3) 0.004(2) -0.004(2) -0.003(2)
C80 0.037(3) 0.043(3) 0.049(4) -0.002(3) -0.013(3) -0.014(3)
C81 0.027(3) 0.031(3) 0.044(3) -0.009(2) -0.009(3) 0.004(2)
C82 0.078(5) 0.058(4) 0.050(4) -0.006(3) -0.023(4) -0.033(4)
C83 0.025(3) 0.026(3) 0.042(3) -0.005(2) -0.009(2) -0.003(2)
C85 0.046(4) 0.031(3) 0.068(4) -0.002(3) -0.018(3) 0.003(3)
C90 0.063(5) 0.069(5) 0.097(6) -0.031(4) -0.052(5) 0.024(4)
C91 0.050(5) 0.066(5) 0.106(7) 0.007(4) 0.033(4) 0.025(4)
C93 0.055(4) 0.045(4) 0.084(5) -0.024(3) -0.023(4) 0.010(3)

loop_
_atom_type_symbol
_atom_type_description
_atom_type_scat_dispersion_real
_atom_type_scat_dispersion_imag
_atom_type_scat_source
C C 0.0033 0.0016 'International Tables Vol C Tables 4.2.6.8 and 6.1.1.4'
N N 0.0061 0.0033 'International Tables Vol C Tables 4.2.6.8 and 6.1.1.4'
O O 0.0106 0.0060 'International Tables Vol C Tables 4.2.6.8 and 6.1.1.4'
Pr Pr -0.2180 2.8214 'International Tables Vol C Tables 4.2.6.8 and 6.1.1.4'
H H 0.0000 0.0000 'International Tables Vol C Tables 4.2.6.8 and 6.1.1.4'

loop_
_geom_angle_atom_site_label_1
_geom_angle_atom_site_label_2
_geom_angle_atom_site_label_3
_geom_angle
O1 Pr1 O72 144.56(14)
O1 Pr1 O58 75.47(14)
O72 Pr1 O58 71.06(14)
O1 Pr1 O62 72.10(12)
O72 Pr1 O62 113.99(12)
O58 Pr1 O62 117.65(13)
O1 Pr1 O63 118.78(12)
O72 Pr1 O63 66.39(12)
O58 Pr1 O63 113.04(12)
O62 Pr1 O63 49.61(11)
O1 Pr1 O55 70.68(13)
O72 Pr1 O55 144.24(13)
O58 Pr1 O55 136.64(13)
O62 Pr1 O55 76.49(12)
O63 Pr1 O55 106.72(12)
O1 Pr1 N76 134.79(12)
O72 Pr1 N76 65.09(12)
O58 Pr1 N76 101.76(14)
O62 Pr1 N76 138.33(13)
O63 Pr1 N76 104.01(13)
O55 Pr1 N76 84.28(12)
O1 Pr1 O57 76.84(13)
O72 Pr1 O57 72.72(12)
O58 Pr1 O57 49.24(12)
O62 Pr1 O57 72.12(12)
O63 Pr1 O57 69.81(12)
O55 Pr1 O57 140.25(12)
N76 Pr1 O57 135.46(13)
O1 Pr1 N14 66.06(12)
O72 Pr1 N14 108.38(13)
O58 Pr1 N14 65.07(13)
O62 Pr1 N14 135.75(13)
O63 Pr1 N14 174.63(13)
O55 Pr1 N14 76.73(13)
N76 Pr1 N14 71.98(13)
O57 Pr1 N14 110.32(13)
O1 Pr1 O89 112.58(13)
O72 Pr1 O89 101.64(13)
O58 Pr1 O89 171.26(13)
O62 Pr1 O89 69.34(12)
O63 Pr1 O89 66.75(12)
O55 Pr1 O89 48.00(12)
N76 Pr1 O89 70.30(12)
O57 Pr1 O89 134.27(12)
N14 Pr1 O89 114.28(12)
O1 Pr1 N78 95.55(12)
O72 Pr1 N78 90.21(13)
O58 Pr1 N78 118.21(12)
O62 Pr1 N78 24.82(11)
O63 Pr1 N78 24.79(11)
O55 Pr1 N78 91.64(12)
N76 Pr1 N78 122.93(13)
O57 Pr1 N78 69.05(12)
N14 Pr1 N78 160.56(13)
O89 Pr1 N78 65.58(11)
O1 Pr1 N60 76.19(13)
O72 Pr1 N60 68.57(13)
O58 Pr1 N60 24.87(12)
O62 Pr1 N60 95.29(13)
O63 Pr1 N60 90.59(13)
O55 Pr1 N60 146.82(13)
N76 Pr1 N60 119.39(13)
O57 Pr1 N60 24.45(11)
N14 Pr1 N60 88.41(13)
O89 Pr1 N60 157.30(13)
N78 Pr1 N60 93.34(12)
N5 O1 Pr1 144.8(3)
N59 O55 Pr1 99.6(3)
N60 O57 Pr1 96.1(3)
N60 O58 Pr1 97.9(3)
N78 O62 Pr1 97.0(3)
N78 O63 Pr1 96.8(3)
N75 O72 Pr1 135.2(3)
N59 O89 Pr1 95.0(3)
C20 N2 C4 105.4(4)
C20 N2 C44 127.0(5)
C4 N2 C44 127.5(5)
O1 N5 C6 122.3(4)
O1 N5 C42 114.4(4)
C6 N5 C42 123.3(4)
C4 N14 N15 107.3(4)
C4 N14 Pr1 128.8(3)
N15 N14 Pr1 123.8(3)
C20 N15 N14 107.8(4)
O66 N59 O89 121.8(5)
O66 N59 O55 121.0(5)
O89 N59 O55 117.2(5)
O67 N60 O57 123.2(5)
O67 N60 O58 120.4(5)
O57 N60 O58 116.4(5)
O67 N60 Pr1 172.8(4)
O57 N60 Pr1 59.4(3)
O58 N60 Pr1 57.3(3)
C77 N70 C79 105.8(4)
C77 N70 C80 126.5(4)
C79 N70 C80 127.5(4)
C77 N71 N76 107.3(4)
C83 N75 O72 122.1(4)
C83 N75 C81 121.4(4)
O72 N75 C81 116.5(4)
C79 N76 N71 107.7(4)
C79 N76 Pr1 123.1(3)
N71 N76 Pr1 120.9(3)
O73 N78 O63 121.9(5)
O73 N78 O62 121.5(5)
O63 N78 O62 116.6(4)
O73 N78 Pr1 179.6(3)
O63 N78 Pr1 58.4(2)
O62 N78 Pr1 58.2(2)
N14 C4 N2 109.1(4)
N14 C4 C6 129.2(5)
N2 C4 C6 121.6(5)
N5 C6 C4 123.9(5)
N15 C20 N2 110.4(5)
N15 C20 C82 125.5(5)
N2 C20 C82 124.1(5)
C41 C42 C46 111.2(5)
C41 C42 C47 109.9(6)
C46 C42 C47 111.7(6)
C41 C42 N5 106.4(4)
C46 C42 N5 106.0(5)
C47 C42 N5 111.5(4)
N71 C77 N70 110.0(4)
N71 C77 C85 125.8(5)
N70 C77 C85 124.1(5)
N76 C79 N70 109.1(4)
N76 C79 C83 128.3(5)
N70 C79 C83 122.5(4)
C91 C81 C90 114.0(6)
C91 C81 N75 109.1(4)
C90 C81 N75 105.7(4)
C91 C81 C93 110.8(5)
C90 C81 C93 108.4(5)
N75 C81 C93 108.7(4)
N75 C83 C79 123.3(5)

loop_
_geom_bond_atom_site_label_1
_geom_bond_atom_site_label_2
_geom_bond_distance
Pr1 O1 2.417(3)
Pr1 O72 2.444(4)
Pr1 O58 2.557(4)
Pr1 O62 2.565(4)
Pr1 O63 2.568(4)
Pr1 O55 2.586(4)
Pr1 N76 2.600(4)
Pr1 O57 2.607(4)
Pr1 N14 2.668(4)
Pr1 O89 2.685(4)
Pr1 N78 2.995(4)
Pr1 N60 3.011(5)
O1 N5 1.283(5)
O55 N59 1.261(6)
O57 N60 1.253(6)
O58 N60 1.278(5)
O62 N78 1.266(5)
O63 N78 1.265(5)
O66 N59 1.236(6)
O67 N60 1.217(6)
O72 N75 1.299(5)
O73 N78 1.214(5)
O89 N59 1.253(5)
N2 C20 1.357(7)
N2 C4 1.371(6)
N2 C44 1.471(7)
N5 C6 1.297(6)
N5 C42 1.530(6)
N14 C4 1.330(6)
N14 N15 1.376(6)
N15 C20 1.306(7)
N70 C77 1.360(6)
N70 C79 1.362(6)
N70 C80 1.465(6)
N71 C77 1.319(6)
N71 N76 1.373(5)
N75 C83 1.289(6)
N75 C81 1.527(6)
N76 C79 1.330(6)
C4 C6 1.428(7)
C20 C82 1.489(7)
C41 C42 1.502(7)
C42 C46 1.503(8)
C42 C47 1.507(8)
C77 C85 1.480(7)
C79 C83 1.438(7)
C81 C91 1.498(8)
C81 C90 1.500(8)
C81 C93 1.527(8)
